data_4075579
loop_
_publ_author_name
'Wang, Jian-Qiang'
'Herberhold, Max'
'Jin, Guo-Xin'

_publ_section_title
;
 Formation of Cup-Shaped Metallic Clusters via B&#x2212;H Activation at
 the B(3)/B(6) Site of anortho-Carborane-1,2-dichalcogenolato Ligand
;
_journal_issue 14
_journal_name_full Organometallics
_journal_page_first 3508
_journal_paper_doi 10.1021/om060381a
_journal_volume 25
_journal_year 2006
_chemical_formula_sum 'C27 H48 B9 Ir3 O Se2'
_chemical_formula_weight 1220.46
_chemical_name_systematic
; 
 ? 
;
_space_group_IT_number 2
_symmetry_cell_setting triclinic
_symmetry_space_group_name_Hall '-P 1'
_symmetry_space_group_name_H-M 'P -1'
_atom_sites_solution_hydrogens geom
_atom_sites_solution_primary direct
_atom_sites_solution_secondary difmap
_audit_creation_method SHELXL-97
_cell_angle_alpha 86.511(4)
_cell_angle_beta 74.525(4)
_cell_angle_gamma 68.482(4)
_cell_formula_units_Z 2
_cell_length_a 11.587(3)
_cell_length_b 12.647(3)
_cell_length_c 12.776(3)
_cell_measurement_reflns_used 710
_cell_measurement_temperature 293(2)
_cell_measurement_theta_max 23.035
_cell_measurement_theta_min 2.346
_cell_volume 1677.1(7)
_computing_cell_refinement 'Bruker SMART'
_computing_data_collection 'Bruker SMART'
_computing_data_reduction 'Bruker SHELXTL'
_computing_molecular_graphics 'Bruker SHELXTL'
_computing_publication_material 'Bruker SHELXTL'
_computing_structure_refinement 'SHELXL-97 (Sheldrick, 1997)'
_computing_structure_solution 'SHELXS-97 (Sheldrick, 1990)'
_diffrn_ambient_temperature 293(2)
_diffrn_measured_fraction_theta_full 0.980
_diffrn_measured_fraction_theta_max 0.980
_diffrn_measurement_device_type 'CCD area detector'
_diffrn_measurement_method 'phi and omega scans'
_diffrn_radiation_monochromator graphite
_diffrn_radiation_source 'fine-focus sealed tube'
_diffrn_radiation_type MoK\a
_diffrn_radiation_wavelength 0.71073
_diffrn_reflns_av_R_equivalents 0.0383
_diffrn_reflns_av_sigmaI/netI 0.0962
_diffrn_reflns_limit_h_max 14
_diffrn_reflns_limit_h_min -13
_diffrn_reflns_limit_k_max 15
_diffrn_reflns_limit_k_min -12
_diffrn_reflns_limit_l_max 15
_diffrn_reflns_limit_l_min -15
_diffrn_reflns_number 7767
_diffrn_reflns_theta_full 26.01
_diffrn_reflns_theta_max 26.01
_diffrn_reflns_theta_min 1.66
_exptl_absorpt_coefficient_mu 14.066
_exptl_absorpt_correction_T_max 0.5398
_exptl_absorpt_correction_T_min 0.1652
_exptl_absorpt_correction_type multi-scan
_exptl_absorpt_process_details sadabs
_exptl_crystal_colour red
_exptl_crystal_density_diffrn 2.417
_exptl_crystal_density_method 'not measured'
_exptl_crystal_description prism
_exptl_crystal_F_000 1124
_exptl_crystal_size_max 0.20
_exptl_crystal_size_mid 0.05
_exptl_crystal_size_min 0.05
_refine_diff_density_max 1.394
_refine_diff_density_min -1.758
_refine_diff_density_rms 0.250
_refine_ls_extinction_method none
_refine_ls_goodness_of_fit_ref 1.074
_refine_ls_hydrogen_treatment mixed
_refine_ls_matrix_type full
_refine_ls_number_parameters 387
_refine_ls_number_reflns 6455
_refine_ls_number_restraints 0
_refine_ls_restrained_S_all 1.074
_refine_ls_R_factor_all 0.0941
_refine_ls_R_factor_gt 0.0609
_refine_ls_shift/su_max 0.001
_refine_ls_shift/su_mean 0.000
_refine_ls_structure_factor_coef Fsqd
_refine_ls_weighting_details 'calc w=1/[\s^2^(Fo^2^)+(0.0282P)^2^+0.0000P] where P=(Fo^2^+2Fc^2^)/3'
_refine_ls_weighting_scheme calc
_refine_ls_wR_factor_gt 0.0986
_refine_ls_wR_factor_ref 0.1109
_reflns_number_gt 4716
_reflns_number_total 6455
_reflns_threshold_expression >2sigma(I)
_cod_data_source_file om060381asi20060503_041653.cif
_cod_data_source_block f41015a
_cod_depositor_comments
;
The following automatic conversions were performed:

'_symmetry_cell_setting' value 'Triclinic' changed to 'triclinic'
according to /home/saulius/struct/CIF-dictionaries/cif_core.dic
dictionary named 'cif_core.dic' version 2.4.1 from 2010-06-29.

Automatic conversion script
Id: cif_fix_values 1715 2011-07-08 13:25:40Z adriana 
;
_cod_original_cell_volume 1677.1(8)
_cod_original_sg_symbol_H-M 'P-1   '
_cod_database_code 4075579

loop_
_symmetry_equiv_pos_as_xyz
'x, y, z'
'-x, -y, -z'

loop_
_atom_site_label
_atom_site_type_symbol
_atom_site_fract_x
_atom_site_fract_y
_atom_site_fract_z
_atom_site_U_iso_or_equiv
_atom_site_adp_type
_atom_site_occupancy
_atom_site_symmetry_multiplicity
_atom_site_calc_flag
_atom_site_refinement_flags
Ir1 Ir 1.13605(6) 0.37182(5) 0.21241(5) 0.03400(16) Uani 1 1 d .
Ir2 Ir 0.88251(5) 0.55568(5) 0.28388(5) 0.02965(16) Uani 1 1 d .
Ir3 Ir 0.96693(6) 0.76280(5) 0.25687(5) 0.03567(17) Uani 1 1 d .
Se1 Se 1.06194(13) 0.52026(12) 0.36406(11) 0.0304(3) Uani 1 1 d .
Se2 Se 1.04072(13) 0.54373(12) 0.10852(11) 0.0320(3) Uani 1 1 d .
O1 O 1.3083(9) 0.4444(8) 0.1662(8) 0.042(3) Uani 1 1 d .
B4 B 1.1187(16) 0.7551(15) 0.3364(15) 0.041(5) Uani 1 1 d .
H4 H 1.0782 0.7860 0.4219 0.049 Uiso 1 1 calc R
B5 B 1.2723(15) 0.6368(15) 0.2912(14) 0.035(4) Uani 1 1 d .
H5 H 1.3267 0.5917 0.3494 0.042 Uiso 1 1 calc R
B6 B 1.2697(14) 0.5617(16) 0.1788(13) 0.034(4) Uani 1 1 d .
B7 B 1.1072(17) 0.7742(15) 0.1003(14) 0.037(4) Uani 1 1 d .
H7 H 1.0590 0.8170 0.0377 0.045 Uiso 1 1 calc R
B8 B 1.109(2) 0.8500(17) 0.2196(16) 0.053(6) Uani 1 1 d .
H8 H 1.0638 0.9430 0.2322 0.064 Uiso 1 1 calc R
B9 B 1.2584(17) 0.7753(15) 0.2509(17) 0.047(5) Uani 1 1 d .
H9 H 1.3053 0.8219 0.2840 0.056 Uiso 1 1 calc R
B10 B 1.3522(18) 0.6575(16) 0.1571(15) 0.045(5) Uani 1 1 d .
H10 H 1.4578 0.6280 0.1302 0.054 Uiso 1 1 calc R
B11 B 1.2583(15) 0.6566(15) 0.0658(15) 0.038(4) Uani 1 1 d .
H11 H 1.3048 0.6238 -0.0188 0.045 Uiso 1 1 calc R
B12 B 1.246(2) 0.7876(18) 0.1120(18) 0.061(6) Uani 1 1 d .
H12 H 1.2847 0.8429 0.0551 0.073 Uiso 1 1 calc R
C1 C 1.1301(12) 0.6300(12) 0.2846(10) 0.029(3) Uani 1 1 d .
C2 C 1.1228(12) 0.6400(10) 0.1437(11) 0.026(3) Uani 1 1 d .
C3 C 1.4389(17) 0.3818(18) 0.155(2) 0.108(9) Uani 1 1 d .
H3A H 1.4865 0.4315 0.1363 0.162 Uiso 1 1 calc R
H3B H 1.4696 0.3236 0.0987 0.162 Uiso 1 1 calc R
H3C H 1.4504 0.3472 0.2224 0.162 Uiso 1 1 calc R
C4 C 1.2366(18) 0.2276(14) 0.2894(15) 0.057(5) Uani 1 1 d .
H4A H 1.2803 0.2424 0.3396 0.069 Uiso 1 1 calc R
C5 C 1.1072(15) 0.2526(12) 0.3302(13) 0.042(4) Uani 1 1 d .
H5A H 1.0751 0.2859 0.4044 0.051 Uiso 1 1 calc R
C6 C 1.0305(16) 0.1881(14) 0.3081(14) 0.055(5) Uani 1 1 d .
H6A H 0.9405 0.2273 0.3449 0.066 Uiso 1 1 calc R
H6B H 1.0584 0.1132 0.3376 0.066 Uiso 1 1 calc R
C7 C 1.0445(19) 0.1750(15) 0.1857(14) 0.067(6) Uani 1 1 d .
H7A H 1.1079 0.1008 0.1583 0.080 Uiso 1 1 calc R
H7B H 0.9630 0.1793 0.1752 0.080 Uiso 1 1 calc R
C8 C 1.0849(19) 0.2660(13) 0.1219(13) 0.054(5) Uani 1 1 d .
H8A H 1.0265 0.3093 0.0783 0.065 Uiso 1 1 calc R
C9 C 1.2100(19) 0.2579(14) 0.0773(14) 0.060(5) Uani 1 1 d .
H9A H 1.2249 0.2929 0.0069 0.072 Uiso 1 1 calc R
C10 C 1.3213(19) 0.1534(15) 0.0909(18) 0.081(7) Uani 1 1 d .
H10A H 1.4007 0.1661 0.0582 0.098 Uiso 1 1 calc R
H10B H 1.3228 0.0898 0.0511 0.098 Uiso 1 1 calc R
C11 C 1.3183(18) 0.1205(14) 0.2083(17) 0.070(6) Uani 1 1 d .
H11A H 1.4054 0.0892 0.2160 0.083 Uiso 1 1 calc R
H11B H 1.2810 0.0623 0.2263 0.083 Uiso 1 1 calc R
C12 C 0.7797(13) 0.4881(14) 0.4186(12) 0.038(4) Uani 1 1 d .
H12A H 0.8320 0.4415 0.4653 0.046 Uiso 1 1 calc R
C13 C 0.7380(14) 0.6061(15) 0.4386(13) 0.050(4) Uani 1 1 d .
H13A H 0.7685 0.6271 0.4959 0.060 Uiso 1 1 calc R
C14 C 0.6103(16) 0.6835(15) 0.4335(15) 0.066(5) Uani 1 1 d .
H14A H 0.6010 0.7604 0.4505 0.079 Uiso 1 1 calc R
H14B H 0.5463 0.6641 0.4886 0.079 Uiso 1 1 calc R
C15 C 0.5841(15) 0.6805(15) 0.3230(15) 0.062(5) Uani 1 1 d .
H15A H 0.5309 0.6355 0.3271 0.074 Uiso 1 1 calc R
H15B H 0.5364 0.7572 0.3058 0.074 Uiso 1 1 calc R
C16 C 0.7072(14) 0.6303(14) 0.2318(14) 0.047(4) Uani 1 1 d .
H16A H 0.7140 0.6798 0.1702 0.056 Uiso 1 1 calc R
C17 C 0.7616(14) 0.5174(16) 0.2031(14) 0.052(5) Uani 1 1 d .
H17A H 0.7990 0.5012 0.1247 0.062 Uiso 1 1 calc R
C18 C 0.7164(15) 0.4253(14) 0.2623(13) 0.051(5) Uani 1 1 d .
H18A H 0.6371 0.4310 0.2463 0.061 Uiso 1 1 calc R
H18B H 0.7804 0.3512 0.2351 0.061 Uiso 1 1 calc R
C19 C 0.6938(16) 0.4341(15) 0.3847(13) 0.054(5) Uani 1 1 d .
H19A H 0.7106 0.3586 0.4132 0.065 Uiso 1 1 calc R
H19B H 0.6042 0.4796 0.4170 0.065 Uiso 1 1 calc R
C20 C 0.8115(13) 0.8885(13) 0.1934(13) 0.045(4) Uani 1 1 d .
H20A H 0.7859 0.8560 0.1397 0.054 Uiso 1 1 calc R
C21 C 0.7668(13) 0.8592(12) 0.3026(13) 0.039(4) Uani 1 1 d .
H21A H 0.7075 0.8180 0.3163 0.047 Uiso 1 1 calc R
C22 C 0.8113(13) 0.8780(12) 0.3905(12) 0.036(4) Uani 1 1 d .
H22A H 0.7864 0.8389 0.4564 0.043 Uiso 1 1 calc R
C23 C 0.8226(16) 0.9921(14) 0.4125(17) 0.070(6) Uani 1 1 d .
H23A H 0.8465 0.9894 0.4801 0.084 Uiso 1 1 calc R
H23B H 0.8894 1.0042 0.3544 0.084 Uiso 1 1 calc R
C24 C 0.6949(19) 1.0907(15) 0.4197(18) 0.082(7) Uani 1 1 d .
H24A H 0.6344 1.0837 0.4862 0.098 Uiso 1 1 calc R
H24B H 0.7088 1.1606 0.4278 0.098 Uiso 1 1 calc R
C25 C 0.632(2) 1.1051(18) 0.331(2) 0.108(9) Uani 1 1 d .
H25A H 0.5953 1.0463 0.3393 0.129 Uiso 1 1 calc R
H25B H 0.5595 1.1768 0.3479 0.129 Uiso 1 1 calc R
C26 C 0.6910(18) 1.1050(15) 0.2140(19) 0.079(7) Uani 1 1 d .
H26A H 0.7049 1.1762 0.1991 0.095 Uiso 1 1 calc R
H26B H 0.6296 1.1041 0.1755 0.095 Uiso 1 1 calc R
C27 C 0.8200(16) 1.0066(14) 0.1651(15) 0.060(5) Uani 1 1 d .
H27A H 0.8437 1.0117 0.0867 0.073 Uiso 1 1 calc R
H27B H 0.8868 1.0146 0.1926 0.073 Uiso 1 1 calc R

loop_
_atom_site_aniso_label
_atom_site_aniso_U_11
_atom_site_aniso_U_22
_atom_site_aniso_U_33
_atom_site_aniso_U_23
_atom_site_aniso_U_13
_atom_site_aniso_U_12
Ir1 0.0388(4) 0.0319(3) 0.0321(4) 0.0000(3) -0.0077(3) -0.0149(3)
Ir2 0.0270(3) 0.0393(4) 0.0270(3) 0.0014(3) -0.0074(2) -0.0168(3)
Ir3 0.0345(3) 0.0338(4) 0.0414(4) 0.0026(3) -0.0122(3) -0.0141(3)
Se1 0.0304(8) 0.0375(9) 0.0280(8) 0.0040(6) -0.0096(6) -0.0169(7)
Se2 0.0355(8) 0.0410(9) 0.0252(8) 0.0016(6) -0.0075(7) -0.0206(7)
O1 0.027(6) 0.042(7) 0.054(7) 0.004(5) -0.013(5) -0.007(5)
B4 0.034(10) 0.041(11) 0.041(12) 0.005(9) -0.009(9) -0.010(9)
B5 0.019(8) 0.047(11) 0.041(11) 0.010(9) -0.007(8) -0.016(8)
B6 0.010(7) 0.059(12) 0.024(9) -0.008(8) 0.006(7) -0.010(8)
B7 0.045(11) 0.039(11) 0.032(10) 0.007(8) -0.013(9) -0.018(9)
B8 0.080(16) 0.052(13) 0.044(13) 0.006(10) -0.013(12) -0.046(12)
B9 0.033(10) 0.033(11) 0.072(15) -0.015(10) -0.008(10) -0.011(9)
B10 0.049(12) 0.059(13) 0.043(12) -0.003(10) -0.009(10) -0.038(11)
B11 0.022(9) 0.051(12) 0.048(12) 0.000(9) -0.012(8) -0.019(8)
B12 0.070(15) 0.062(14) 0.065(15) 0.032(12) -0.010(12) -0.050(13)
C1 0.024(7) 0.052(10) 0.012(7) 0.002(6) 0.000(6) -0.019(7)
C2 0.024(7) 0.023(7) 0.038(9) 0.008(6) -0.013(6) -0.015(6)
C3 0.047(13) 0.094(18) 0.18(3) 0.013(17) -0.034(16) -0.023(13)
C4 0.067(13) 0.040(11) 0.067(14) 0.007(9) -0.029(11) -0.014(10)
C5 0.055(11) 0.029(9) 0.042(10) 0.006(7) -0.020(9) -0.010(8)
C6 0.060(12) 0.049(11) 0.067(13) -0.010(9) -0.020(10) -0.028(9)
C7 0.110(17) 0.065(13) 0.045(12) 0.017(10) -0.037(12) -0.046(12)
C8 0.105(16) 0.035(10) 0.035(10) 0.011(8) -0.028(11) -0.034(11)
C9 0.090(15) 0.049(12) 0.043(11) -0.022(9) 0.000(11) -0.037(12)
C10 0.084(16) 0.042(12) 0.099(19) -0.038(11) 0.001(13) -0.014(12)
C11 0.064(13) 0.044(12) 0.100(18) 0.013(11) -0.033(13) -0.014(10)
C12 0.030(8) 0.058(11) 0.027(9) 0.002(8) -0.005(7) -0.018(8)
C13 0.035(9) 0.073(13) 0.045(11) 0.003(9) -0.001(8) -0.029(9)
C14 0.045(11) 0.068(13) 0.075(15) 0.006(11) 0.004(10) -0.024(10)
C15 0.043(11) 0.066(13) 0.075(15) 0.008(11) -0.028(11) -0.012(10)
C16 0.032(9) 0.050(11) 0.059(12) -0.001(9) -0.017(9) -0.011(8)
C17 0.034(9) 0.091(15) 0.039(10) -0.001(10) -0.011(8) -0.031(10)
C18 0.050(10) 0.065(12) 0.058(12) -0.007(9) -0.023(9) -0.037(10)
C19 0.057(11) 0.066(12) 0.046(11) -0.002(9) -0.002(9) -0.038(10)
C20 0.032(9) 0.054(11) 0.054(11) -0.010(9) -0.026(8) -0.010(8)
C21 0.027(8) 0.031(9) 0.050(11) 0.011(8) -0.009(8) -0.001(7)
C22 0.035(9) 0.040(9) 0.033(9) 0.006(7) -0.016(7) -0.010(7)
C23 0.057(12) 0.047(12) 0.106(18) -0.006(11) -0.050(12) 0.003(10)
C24 0.078(15) 0.044(12) 0.12(2) -0.022(12) -0.053(15) 0.009(11)
C25 0.095(19) 0.065(15) 0.10(2) -0.015(14) -0.015(17) 0.033(13)
C26 0.060(13) 0.044(12) 0.11(2) 0.002(12) -0.024(14) 0.012(10)
C27 0.056(12) 0.060(12) 0.077(15) 0.026(11) -0.040(11) -0.022(10)

loop_
_atom_type_symbol
_atom_type_description
_atom_type_scat_dispersion_real
_atom_type_scat_dispersion_imag
_atom_type_scat_source
C C 0.0033 0.0016 'International Tables Vol C Tables 4.2.6.8 and 6.1.1.4'
H H 0.0000 0.0000 'International Tables Vol C Tables 4.2.6.8 and 6.1.1.4'
B B 0.0013 0.0007 'International Tables Vol C Tables 4.2.6.8 and 6.1.1.4'
Se Se -0.0929 2.2259 'International Tables Vol C Tables 4.2.6.8 and 6.1.1.4'
Ir Ir -1.4442 7.9887 'International Tables Vol C Tables 4.2.6.8 and 6.1.1.4'
O O 0.0106 0.0060 'International Tables Vol C Tables 4.2.6.8 and 6.1.1.4'

loop_
_geom_angle_atom_site_label_1
_geom_angle_atom_site_label_2
_geom_angle_atom_site_label_3
_geom_angle
C9 Ir1 C5 96.3(7)
C9 Ir1 C4 83.1(7)
C5 Ir1 C4 37.8(6)
C9 Ir1 C8 37.8(6)
C5 Ir1 C8 79.7(6)
C4 Ir1 C8 90.4(6)
C9 Ir1 O1 95.2(6)
C5 Ir1 O1 128.3(5)
C4 Ir1 O1 94.6(5)
C8 Ir1 O1 131.7(6)
C9 Ir1 Se2 94.6(5)
C5 Ir1 Se2 148.7(4)
C4 Ir1 Se2 173.5(5)
C8 Ir1 Se2 91.5(4)
O1 Ir1 Se2 79.5(2)
C9 Ir1 Se1 173.9(5)
C5 Ir1 Se1 89.0(4)
C4 Ir1 Se1 99.3(5)
C8 Ir1 Se1 147.2(5)
O1 Ir1 Se1 79.0(3)
Se2 Ir1 Se1 82.34(5)
C9 Ir1 Ir2 129.4(5)
C5 Ir1 Ir2 98.7(4)
C4 Ir1 Ir2 133.0(5)
C8 Ir1 Ir2 98.8(5)
O1 Ir1 Ir2 111.8(2)
Se2 Ir1 Ir2 52.73(4)
Se1 Ir1 Ir2 52.33(3)
C12 Ir2 C17 81.9(6)
C12 Ir2 C16 88.7(6)
C17 Ir2 C16 36.8(6)
C12 Ir2 C13 38.1(5)
C17 Ir2 C13 95.1(6)
C16 Ir2 C13 78.4(6)
C12 Ir2 Se1 92.8(4)
C17 Ir2 Se1 157.8(5)
C16 Ir2 Se1 165.3(4)
C13 Ir2 Se1 93.8(4)
C12 Ir2 Se2 154.8(4)
C17 Ir2 Se2 90.2(4)
C16 Ir2 Se2 99.3(5)
C13 Ir2 Se2 167.1(4)
Se1 Ir2 Se2 85.44(5)
C12 Ir2 Ir1 104.2(4)
C17 Ir2 Ir1 105.3(5)
C16 Ir2 Ir1 138.6(5)
C13 Ir2 Ir1 134.0(4)
Se1 Ir2 Ir1 54.96(4)
Se2 Ir2 Ir1 54.80(4)
C12 Ir2 Ir3 134.1(4)
C17 Ir2 Ir3 128.3(5)
C16 Ir2 Ir3 98.7(4)
C13 Ir2 Ir3 99.1(4)
Se1 Ir2 Ir3 69.90(4)
Se2 Ir2 Ir3 68.60(4)
Ir1 Ir2 Ir3 99.62(3)
C1 Ir3 C21 150.6(5)
C1 Ir3 C2 50.6(5)
C21 Ir3 C2 146.5(5)
C1 Ir3 C20 168.5(5)
C21 Ir3 C20 38.3(5)
C2 Ir3 C20 117.9(5)
C1 Ir3 B4 46.0(6)
C21 Ir3 B4 129.8(7)
C2 Ir3 B4 83.8(6)
C20 Ir3 B4 140.5(6)
C1 Ir3 B8 79.9(6)
C21 Ir3 B8 120.4(7)
C2 Ir3 B8 80.0(6)
C20 Ir3 B8 99.6(7)
B4 Ir3 B8 49.2(6)
C1 Ir3 C22 123.0(5)
C21 Ir3 C22 37.9(5)
C2 Ir3 C22 173.3(5)
C20 Ir3 C22 68.5(5)
B4 Ir3 C22 92.1(6)
B8 Ir3 C22 101.2(7)
C1 Ir3 B7 83.1(5)
C21 Ir3 B7 126.1(6)
C2 Ir3 B7 45.8(5)
C20 Ir3 B7 87.9(6)
B4 Ir3 B7 85.8(6)
B8 Ir3 B7 48.9(7)
C22 Ir3 B7 139.3(6)
C1 Ir3 Ir2 77.2(3)
C21 Ir3 Ir2 84.4(4)
C2 Ir3 Ir2 78.1(3)
C20 Ir3 Ir2 101.0(4)
B4 Ir3 Ir2 116.3(4)
B8 Ir3 Ir2 155.1(6)
C22 Ir3 Ir2 99.2(4)
B7 Ir3 Ir2 118.1(4)
C1 Se1 Ir2 98.2(4)
C1 Se1 Ir1 98.8(4)
Ir2 Se1 Ir1 72.71(4)
C2 Se2 Ir2 99.7(4)
C2 Se2 Ir1 98.9(4)
Ir2 Se2 Ir1 72.48(4)
B6 O1 C3 116.2(13)
B6 O1 Ir1 115.1(8)
C3 O1 Ir1 126.6(10)
C1 B4 B9 101.8(13)
C1 B4 B5 57.7(9)
B9 B4 B5 58.1(9)
C1 B4 B8 103.6(12)
B9 B4 B8 58.3(10)
B5 B4 B8 105.1(13)
C1 B4 Ir3 63.6(7)
B9 B4 Ir3 116.4(11)
B5 B4 Ir3 116.0(11)
B8 B4 Ir3 65.8(8)
C1 B4 H4 126.4
B9 B4 H4 122.8
B5 B4 H4 121.8
B8 B4 H4 123.7
Ir3 B4 H4 112.0
C1 B5 B9 103.0(11)
C1 B5 B10 106.4(11)
B9 B5 B10 60.6(10)
C1 B5 B6 61.0(8)
B9 B5 B6 107.5(13)
B10 B5 B6 59.7(9)
C1 B5 B4 57.4(9)
B9 B5 B4 59.8(9)
B10 B5 B4 109.8(12)
B6 B5 B4 109.4(11)
C1 B5 H5 124.7
B9 B5 H5 123.5
B10 B5 H5 121.1
B6 B5 H5 120.6
B4 B5 H5 121.0
O1 B6 B10 134.1(13)
O1 B6 C1 116.5(12)
B10 B6 C1 103.7(12)
O1 B6 B5 126.0(13)
B10 B6 B5 59.9(9)
C1 B6 B5 57.3(8)
O1 B6 C2 114.2(12)
B10 B6 C2 103.7(12)
C1 B6 C2 61.5(8)
B5 B6 C2 107.0(11)
O1 B6 B11 123.3(13)
B10 B6 B11 60.1(9)
C1 B6 B11 105.4(12)
B5 B6 B11 108.1(12)
C2 B6 B11 56.1(8)
C2 B7 B12 103.1(12)
C2 B7 B11 57.8(8)
B12 B7 B11 59.0(10)
C2 B7 B8 104.1(11)
B12 B7 B8 58.4(11)
B11 B7 B8 105.7(12)
C2 B7 Ir3 63.8(7)
B12 B7 Ir3 116.2(11)
B11 B7 Ir3 116.0(10)
B8 B7 Ir3 65.3(8)
C2 B7 H7 125.8
B12 B7 H7 122.2
B11 B7 H7 121.3
B8 B7 H7 123.7
Ir3 B7 H7 112.4
B12 B8 B9 61.6(12)
B12 B8 B4 108.6(14)
B9 B8 B4 58.9(10)
B12 B8 B7 57.0(11)
B9 B8 B7 107.4(14)
B4 B8 B7 110.0(12)
B12 B8 Ir3 115.5(12)
B9 B8 Ir3 116.1(11)
B4 B8 Ir3 65.0(7)
B7 B8 Ir3 65.8(7)
B12 B8 H8 121.0
B9 B8 H8 120.6
B4 B8 H8 121.2
B7 B8 H8 122.2
Ir3 B8 H8 113.0
B5 B9 B8 111.7(12)
B5 B9 B10 60.1(10)
B8 B9 B10 110.0(14)
B5 B9 B4 62.1(10)
B8 B9 B4 62.8(10)
B10 B9 B4 111.2(13)
B5 B9 B12 108.6(13)
B8 B9 B12 58.6(11)
B10 B9 B12 61.0(11)
B4 B9 B12 109.3(13)
B5 B9 H9 120.3
B8 B9 H9 120.0
B10 B9 H9 120.3
B4 B9 H9 119.2
B12 B9 H9 122.4
B6 B10 B5 60.5(9)
B6 B10 B9 107.0(13)
B5 B10 B9 59.3(10)
B6 B10 B11 61.4(9)
B5 B10 B11 109.7(12)
B9 B10 B11 107.0(13)
B6 B10 B12 106.0(12)
B5 B10 B12 107.3(13)
B9 B10 B12 60.3(11)
B11 B10 B12 57.3(10)
B6 B10 H10 121.9
B5 B10 H10 121.1
B9 B10 H10 122.4
B11 B10 H10 121.5
B12 B10 H10 123.5
C2 B11 B12 103.3(13)
C2 B11 B7 58.6(8)
B12 B11 B7 58.5(10)
C2 B11 B10 106.2(12)
B12 B11 B10 62.1(11)
B7 B11 B10 109.9(13)
C2 B11 B6 60.9(8)
B12 B11 B6 107.3(13)
B7 B11 B6 109.6(12)
B10 B11 B6 58.5(9)
C2 B11 H11 124.3
B12 B11 H11 123.4
B7 B11 H11 121.0
B10 B11 H11 121.0
B6 B11 H11 121.1
B7 B12 B11 62.5(10)
B7 B12 B8 64.5(11)
B11 B12 B8 113.2(12)
B7 B12 B9 111.9(13)
B11 B12 B9 108.4(12)
B8 B12 B9 59.8(11)
B7 B12 B10 111.9(12)
B11 B12 B10 60.6(10)
B8 B12 B10 109.1(13)
B9 B12 B10 58.7(10)
B7 B12 H12 117.3
B11 B12 H12 119.8
B8 B12 H12 119.0
B9 B12 H12 122.2
B10 B12 H12 121.6
B4 C1 B5 64.9(9)
B4 C1 B6 116.1(11)
B5 C1 B6 61.6(9)
B4 C1 C2 111.9(10)
B5 C1 C2 108.9(9)
B6 C1 C2 59.7(8)
B4 C1 Se1 126.1(9)
B5 C1 Se1 122.3(9)
B6 C1 Se1 111.1(9)
C2 C1 Se1 113.6(8)
B4 C1 Ir3 70.4(8)
B5 C1 Ir3 128.3(9)
B6 C1 Ir3 122.7(8)
C2 C1 Ir3 65.4(6)
Se1 C1 Ir3 104.4(5)
B11 C2 B7 63.6(9)
B11 C2 B6 63.0(8)
B7 C2 B6 115.3(10)
B11 C2 C1 108.7(10)
B7 C2 C1 110.2(10)
B6 C2 C1 58.9(7)
B11 C2 Se2 126.3(11)
B7 C2 Se2 127.1(9)
B6 C2 Se2 113.1(9)
C1 C2 Se2 112.1(7)
B11 C2 Ir3 126.9(9)
B7 C2 Ir3 70.4(8)
B6 C2 Ir3 120.5(9)
C1 C2 Ir3 64.0(6)
Se2 C2 Ir3 102.0(5)
O1 C3 H3A 109.5
O1 C3 H3B 109.5
H3A C3 H3B 109.5
O1 C3 H3C 109.5
H3A C3 H3C 109.5
H3B C3 H3C 109.5
C5 C4 C11 118.9(16)
C5 C4 Ir1 71.0(9)
C11 C4 Ir1 112.8(12)
C5 C4 H4A 115.5
C11 C4 H4A 115.5
Ir1 C4 H4A 115.5
C4 C5 C6 127.0(16)
C4 C5 Ir1 71.2(9)
C6 C5 Ir1 114.6(11)
C4 C5 H5A 112.4
C6 C5 H5A 112.4
Ir1 C5 H5A 112.4
C5 C6 C7 112.4(14)
C5 C6 H6A 109.1
C7 C6 H6A 109.1
C5 C6 H6B 109.1
C7 C6 H6B 109.1
H6A C6 H6B 107.9
C8 C7 C6 111.8(14)
C8 C7 H7A 109.2
C6 C7 H7A 109.2
C8 C7 H7B 109.2
C6 C7 H7B 109.2
H7A C7 H7B 107.9
C9 C8 C7 125.2(17)
C9 C8 Ir1 69.1(10)
C7 C8 Ir1 115.3(11)
C9 C8 H8A 113.2
C7 C8 H8A 113.2
Ir1 C8 H8A 113.2
C8 C9 C10 121.0(17)
C8 C9 Ir1 73.1(10)
C10 C9 Ir1 111.9(12)
C8 C9 H9A 114.7
C10 C9 H9A 114.7
Ir1 C9 H9A 114.7
C9 C10 C11 115.0(16)
C9 C10 H10A 108.5
C11 C10 H10A 108.5
C9 C10 H10B 108.5
C11 C10 H10B 108.5
H10A C10 H10B 107.5
C10 C11 C4 110.8(14)
C10 C11 H11A 109.5
C4 C11 H11A 109.5
C10 C11 H11B 109.5
C4 C11 H11B 109.5
H11A C11 H11B 108.1
C13 C12 C19 121.3(14)
C13 C12 Ir2 72.2(9)
C19 C12 Ir2 112.4(10)
C13 C12 H12A 114.6
C19 C12 H12A 114.6
Ir2 C12 H12A 114.6
C12 C13 C14 122.1(14)
C12 C13 Ir2 69.7(9)
C14 C13 Ir2 116.0(12)
C12 C13 H13A 113.9
C14 C13 H13A 113.9
Ir2 C13 H13A 113.9
C13 C14 C15 113.7(16)
C13 C14 H14A 108.8
C15 C14 H14A 108.8
C13 C14 H14B 108.8
C15 C14 H14B 108.8
H14A C14 H14B 107.7
C16 C15 C14 112.7(13)
C16 C15 H15A 109.1
C14 C15 H15A 109.1
C16 C15 H15B 109.1
C14 C15 H15B 109.1
H15A C15 H15B 107.8
C17 C16 C15 122.6(15)
C17 C16 Ir2 70.7(9)
C15 C16 Ir2 115.4(11)
C17 C16 H16A 113.8
C15 C16 H16A 113.8
Ir2 C16 H16A 113.8
C16 C17 C18 125.2(16)
C16 C17 Ir2 72.6(9)
C18 C17 Ir2 110.0(10)
C16 C17 H17A 113.8
C18 C17 H17A 113.8
Ir2 C17 H17A 113.8
C19 C18 C17 113.0(13)
C19 C18 H18A 109.0
C17 C18 H18A 109.0
C19 C18 H18B 109.0
C17 C18 H18B 109.0
H18A C18 H18B 107.8
C18 C19 C12 112.9(12)
C18 C19 H19A 109.0
C12 C19 H19A 109.0
C18 C19 H19B 109.0
C12 C19 H19B 109.0
H19A C19 H19B 107.8
C21 C20 C27 122.4(14)
C21 C20 Ir3 66.9(8)
C27 C20 Ir3 117.8(9)
C21 C20 H20A 113.9
C27 C20 H20A 113.9
Ir3 C20 H20A 113.9
C22 C21 C20 123.8(14)
C22 C21 Ir3 75.7(8)
C20 C21 Ir3 74.8(8)
C22 C21 H21A 118.0
C20 C21 H21A 118.0
Ir3 C21 H21A 118.0
C21 C22 C23 122.9(13)
C21 C22 Ir3 66.4(8)
C23 C22 Ir3 116.8(11)
C21 C22 H22A 114.1
C23 C22 H22A 114.1
Ir3 C22 H22A 114.1
C24 C23 C22 110.6(14)
C24 C23 H23A 109.5
C22 C23 H23A 109.5
C24 C23 H23B 109.5
C22 C23 H23B 109.5
H23A C23 H23B 108.1
C25 C24 C23 119.6(17)
C25 C24 H24A 107.4
C23 C24 H24A 107.4
C25 C24 H24B 107.4
C23 C24 H24B 107.4
H24A C24 H24B 106.9
C26 C25 C24 127(2)
C26 C25 H25A 105.5
C24 C25 H25A 105.5
C26 C25 H25B 105.5
C24 C25 H25B 105.5
H25A C25 H25B 106.1
C25 C26 C27 117.4(16)
C25 C26 H26A 107.9
C27 C26 H26A 107.9
C25 C26 H26B 107.9
C27 C26 H26B 107.9
H26A C26 H26B 107.2
C20 C27 C26 112.1(14)
C20 C27 H27A 109.2
C26 C27 H27A 109.2
C20 C27 H27B 109.2
C26 C27 H27B 109.2
H27A C27 H27B 107.9

loop_
_geom_bond_atom_site_label_1
_geom_bond_atom_site_label_2
_geom_bond_distance
Ir1 C9 2.097(16)
Ir1 C5 2.115(14)
Ir1 C4 2.118(16)
Ir1 C8 2.148(16)
Ir1 O1 2.413(9)
Ir1 Se2 2.5255(16)
Ir1 Se1 2.5274(17)
Ir1 Ir2 2.9473(10)
Ir2 C12 2.141(14)
Ir2 C17 2.144(14)
Ir2 C16 2.168(14)
Ir2 C13 2.173(16)
Ir2 Se1 2.4433(15)
Ir2 Se2 2.4595(16)
Ir2 Ir3 3.0866(10)
Ir3 C1 2.116(13)
Ir3 C21 2.120(14)
Ir3 C2 2.142(14)
Ir3 C20 2.224(14)
Ir3 B4 2.225(17)
Ir3 B8 2.240(17)
Ir3 C22 2.241(15)
Ir3 B7 2.250(17)
Se1 C1 1.945(12)
Se2 C2 1.932(12)
O1 B6 1.389(19)
O1 C3 1.400(18)
B4 C1 1.70(2)
B4 B9 1.79(2)
B4 B5 1.83(2)
B4 B8 1.86(2)
B4 H4 1.1000
B5 C1 1.706(18)
B5 B9 1.76(2)
B5 B10 1.77(2)
B5 B6 1.78(2)
B5 H5 1.1000
B6 B10 1.77(2)
B6 C1 1.77(2)
B6 C2 1.788(19)
B6 B11 1.82(2)
B7 C2 1.712(19)
B7 B12 1.73(2)
B7 B11 1.80(2)
B7 B8 1.86(3)
B7 H7 1.1000
B8 B12 1.75(3)
B8 B9 1.78(3)
B8 H8 1.1000
B9 B10 1.78(3)
B9 B12 1.81(3)
B9 H9 1.1000
B10 B11 1.80(2)
B10 B12 1.82(3)
B10 H10 1.1000
B11 C2 1.698(19)
B11 B12 1.74(3)
B11 H11 1.1000
B12 H12 1.1000
C1 C2 1.819(18)
C3 H3A 0.9600
C3 H3B 0.9600
C3 H3C 0.9600
C4 C5 1.37(2)
C4 C11 1.58(2)
C4 H4A 0.9800
C5 C6 1.493(19)
C5 H5A 0.9800
C6 C7 1.54(2)
C6 H6A 0.9700
C6 H6B 0.9700
C7 C8 1.51(2)
C7 H7A 0.9700
C7 H7B 0.9700
C8 C9 1.38(2)
C8 H8A 0.9800
C9 C10 1.51(2)
C9 H9A 0.9800
C10 C11 1.53(2)
C10 H10A 0.9700
C10 H10B 0.9700
C11 H11A 0.9700
C11 H11B 0.9700
C12 C13 1.41(2)
C12 C19 1.553(19)
C12 H12A 0.9800
C13 C14 1.46(2)
C13 H13A 0.9800
C14 C15 1.53(2)
C14 H14A 0.9700
C14 H14B 0.9700
C15 C16 1.53(2)
C15 H15A 0.9700
C15 H15B 0.9700
C16 C17 1.36(2)
C16 H16A 0.9800
C17 C18 1.53(2)
C17 H17A 0.9800
C18 C19 1.52(2)
C18 H18A 0.9700
C18 H18B 0.9700
C19 H19A 0.9700
C19 H19B 0.9700
C20 C21 1.43(2)
C20 C27 1.55(2)
C20 H20A 0.9800
C21 C22 1.419(19)
C21 H21A 0.9800
C22 C23 1.55(2)
C22 H22A 0.9800
C23 C24 1.53(2)
C23 H23A 0.9700
C23 H23B 0.9700
C24 C25 1.48(3)
C24 H24A 0.9700
C24 H24B 0.9700
C25 C26 1.47(3)
C25 H25A 0.9700
C25 H25B 0.9700
C26 C27 1.55(2)
C26 H26A 0.9700
C26 H26B 0.9700
C27 H27A 0.9700
C27 H27B 0.9700
